data_2108820
loop_
_publ_author_name
'Konieczny, Krzysztof A.'
'Bakowicz, Julia'
'Paliwoda, Damian'
'Warren, Mark R.'
'Ciesielski, Arkadiusz'
'Cyra\'nski, Micha\/l K.'
'Turowska-Tyrk, Ilona'

_publ_section_title
;
 Structural reasons for the formation of multicomponent products and the
 influence of high pressure
;
_journal_coeditor_code EB5068
_journal_issue 3
_journal_name_full 'Acta Crystallographica Section B'
_journal_page_first
;
;
_journal_paper_doi 10.1107/S2052520621004492
_journal_volume 77
_journal_year 2021
_chemical_absolute_configuration syn
_chemical_formula_sum 'C31 H39 N O3'
_chemical_formula_weight 473.63
_space_group_crystal_system orthorhombic
_space_group_IT_number 19
_space_group_name_Hall 'P 2ac 2ab'
_space_group_name_H-M_alt 'P 21 21 21'
_atom_sites_solution_hydrogens geom
_atom_sites_solution_primary isomor
_audit_creation_method SHELXL-2014/7
_cell_angle_alpha 90
_cell_angle_beta 90
_cell_angle_gamma 90
_cell_formula_units_Z 4
_cell_length_a 5.9414(8)
_cell_length_b 13.381(3)
_cell_length_c 31.662(18)
_cell_measurement_pressure 1000000
_cell_measurement_reflns_used 1031
_cell_measurement_temperature 299(2)
_cell_measurement_theta_max 21.7310
_cell_measurement_theta_min 5.6130
_cell_volume 2517.2(16)
_computing_cell_refinement 'CrysAlisPro (Rigaku OD, 2015)'
_computing_data_collection 'CrysAlisPro (Agilent Technologies, 2014)'
_computing_data_reduction 'CrysAlisPro (Rigaku OD, 2015)'
_computing_molecular_graphics 'ORTEP-3 for Windows (Farrugia, 2012)'
_computing_publication_material 'SHELXL 2014/7 (Sheldrick, 2015)'
_computing_structure_refinement 'SHELXL 2014/7 (Sheldrick, 2015)'
_computing_structure_solution 'SHELXT 2014/5 (Sheldrick, 2014)'
_diffrn_ambient_pressure 1000000
_diffrn_ambient_temperature 299(2)
_diffrn_detector_area_resol_mean 15.9718
_diffrn_measured_fraction_theta_full 0.481
_diffrn_measured_fraction_theta_max 0.481
_diffrn_measurement_device_type 'KM4 with Eos CCD'
_diffrn_measurement_method '\f- and \w scans'
_diffrn_radiation_monochromator graphite
_diffrn_radiation_source 'fine-focus sealed tube'
_diffrn_radiation_type MoK\a
_diffrn_radiation_wavelength 0.71073
_diffrn_reflns_av_R_equivalents 0.0895
_diffrn_reflns_av_unetI/netI 0.1503
_diffrn_reflns_Laue_measured_fraction_full 0.481
_diffrn_reflns_Laue_measured_fraction_max 0.481
_diffrn_reflns_limit_h_max 6
_diffrn_reflns_limit_h_min -6
_diffrn_reflns_limit_k_max 15
_diffrn_reflns_limit_k_min -11
_diffrn_reflns_limit_l_max 22
_diffrn_reflns_limit_l_min -19
_diffrn_reflns_number 5484
_diffrn_reflns_point_group_measured_fraction_full 0.497
_diffrn_reflns_point_group_measured_fraction_max 0.497
_diffrn_reflns_theta_full 24.590
_diffrn_reflns_theta_max 24.590
_diffrn_reflns_theta_min 5.608
_exptl_absorpt_coefficient_mu 0.079
_exptl_absorpt_correction_T_max 1.000
_exptl_absorpt_correction_T_min 0.33415
_exptl_absorpt_correction_type multi-scan
_exptl_absorpt_process_details 'Scale3 AbsPack (Rigaku OD, 2015)'
_exptl_crystal_colour colourless
_exptl_crystal_density_diffrn 1.250
_exptl_crystal_description block
_exptl_crystal_F_000 1024
_exptl_crystal_size_max 0.180
_exptl_crystal_size_mid 0.100
_exptl_crystal_size_min 0.080
_refine_diff_density_max 0.160
_refine_diff_density_min -0.192
_refine_diff_density_rms 0.040
_refine_ls_abs_structure_details
;
The absolute configuration was assigned to agree with that of its
precursor (S)-(-)-1-phenylethaneamine at the chiral centre C25.
;
_refine_ls_abs_structure_Flack 1.6(10)
_refine_ls_extinction_method none
_refine_ls_goodness_of_fit_ref 1.061
_refine_ls_hydrogen_treatment constr
_refine_ls_matrix_type full
_refine_ls_number_parameters 264
_refine_ls_number_reflns 2091
_refine_ls_number_restraints 0
_refine_ls_restrained_S_all 1.061
_refine_ls_R_factor_all 0.1702
_refine_ls_R_factor_gt 0.0676
_refine_ls_shift/su_max 0.000
_refine_ls_shift/su_mean 0.000
_refine_ls_structure_factor_coef Fsqd
_refine_ls_weighting_details 'w=1/[\s^2^(Fo^2^)+(0.0585P)^2^] where P=(Fo^2^+2Fc^2^)/3'
_refine_ls_weighting_scheme calc
_refine_ls_wR_factor_gt 0.1190
_refine_ls_wR_factor_ref 0.1639
_reflns_Friedel_coverage 0.769
_reflns_Friedel_fraction_full 0.520
_reflns_Friedel_fraction_max 0.520
_reflns_number_gt 1073
_reflns_number_total 2091
_reflns_threshold_expression 'I > 2\s(I)'
_cod_data_source_file eb5068sup1.cif
_cod_data_source_block 0minUV_1GPa
_cod_database_code 2108820
_shelx_shelxl_version_number 2014/7
_shelx_space_group_comment
;
The symmetry employed for this shelxl refinement is uniquely defined
by the following loop, which should always be used as a source of
symmetry information in preference to the above space-group names.
They are only intended as comments.
;
_shelx_estimated_absorpt_t_min 0.986
_shelx_estimated_absorpt_t_max 0.994

loop_
_space_group_symop_operation_xyz
'x, y, z'
'-x+1/2, -y, z+1/2'
'-x, y+1/2, -z+1/2'
'x+1/2, -y+1/2, -z'

loop_
_atom_site_label
_atom_site_type_symbol
_atom_site_fract_x
_atom_site_fract_y
_atom_site_fract_z
_atom_site_U_iso_or_equiv
_atom_site_adp_type
_atom_site_occupancy
_atom_site_site_symmetry_order
_atom_site_calc_flag
_atom_site_refinement_flags_posn
_atom_site_refinement_flags_adp
_atom_site_refinement_flags_occupancy
_atom_site_disorder_assembly
_atom_site_disorder_group
O1 O 1.0568(13) 0.2206(6) 0.6295(4) 0.083(5) Uani 1 1 d . . . . .
O2 O 0.6131(11) 0.6246(6) 0.5177(4) 0.055(5) Uani 1 1 d . . . . .
O3 O 0.3025(11) 0.6156(6) 0.5557(4) 0.069(5) Uani 1 1 d . . . . .
N1 N 0.0415(13) 0.6715(7) 0.4901(6) 0.054(7) Uani 1 1 d . . . . .
H1A H 0.1554 0.6577 0.5074 0.065 Uiso 1 1 calc R U . . .
H1B H -0.0846 0.6449 0.5003 0.065 Uiso 1 1 calc R U . . .
H1C H 0.0255 0.7375 0.4880 0.065 Uiso 1 1 calc R U . . .
C1 C 0.8226(17) 0.2537(9) 0.6880(7) 0.043(3) Uiso 1 1 d . . . . .
C2 C 0.9051(16) 0.3186(8) 0.7206(6) 0.044(3) Uiso 1 1 d . . . . .
C3 C 0.8454(15) 0.3033(8) 0.7613(7) 0.049(4) Uiso 1 1 d . . . . .
H3 H 0.9019 0.3459 0.7819 0.059 Uiso 1 1 calc R U . . .
C4 C 0.7033(18) 0.2268(9) 0.7732(7) 0.049(4) Uiso 1 1 d . . . . .
C5 C 0.6178(15) 0.1643(8) 0.7414(6) 0.042(3) Uiso 1 1 d . . . . .
H5 H 0.5181 0.1138 0.7490 0.050 Uiso 1 1 calc R U . . .
C6 C 0.6745(16) 0.1744(8) 0.6998(7) 0.042(3) Uiso 1 1 d . . . . .
C7 C 0.900(2) 0.2662(9) 0.6435(8) 0.069(9) Uani 1 1 d . . . . .
C8 C 0.7878(15) 0.3448(8) 0.6163(6) 0.040(3) Uiso 1 1 d . . . . .
C9 C 0.8961(17) 0.3826(8) 0.5832(5) 0.046(3) Uiso 1 1 d . . . . .
H9 H 1.0368 0.3575 0.5759 0.055 Uiso 1 1 calc R U . . .
C10 C 0.8020(15) 0.4588(8) 0.5596(6) 0.052(3) Uiso 1 1 d . . . . .
H10 H 0.8766 0.4829 0.5358 0.063 Uiso 1 1 calc R U . . .
C11 C 0.5966(16) 0.4992(8) 0.5713(6) 0.048(3) Uiso 1 1 d . . . . .
C12 C 0.4828(16) 0.4611(8) 0.6057(6) 0.047(3) Uiso 1 1 d . . . . .
H12 H 0.3430 0.4869 0.6132 0.057 Uiso 1 1 calc R U . . .
C13 C 0.5769(16) 0.3841(8) 0.6294(5) 0.053(3) Uiso 1 1 d . . . . .
H13 H 0.5038 0.3591 0.6531 0.064 Uiso 1 1 calc R U . . .
C14 C 0.4959(19) 0.5854(9) 0.5459(7) 0.054(8) Uani 1 1 d . . . . .
C15 C 1.0590(14) 0.4053(7) 0.7077(6) 0.067(8) Uani 1 1 d . . . . .
H15 H 1.0866 0.3989 0.6773 0.080 Uiso 1 1 calc R U . . .
C16 C 1.2839(15) 0.4023(9) 0.7293(7) 0.059(7) Uani 1 1 d . . . . .
H16A H 1.3493 0.3372 0.7258 0.089 Uiso 1 1 calc R U . . .
H16B H 1.2651 0.4163 0.7588 0.089 Uiso 1 1 calc R U . . .
H16C H 1.3812 0.4515 0.7169 0.089 Uiso 1 1 calc R U . . .
C17 C 0.936(2) 0.5046(8) 0.7146(6) 0.071(8) Uani 1 1 d . . . . .
H17A H 0.9217 0.5171 0.7444 0.107 Uiso 1 1 calc R U . . .
H17B H 0.7889 0.5011 0.7021 0.107 Uiso 1 1 calc R U . . .
H17C H 1.0199 0.5577 0.7017 0.107 Uiso 1 1 calc R U . . .
C18 C 0.6375(19) 0.2073(10) 0.8187(8) 0.071(8) Uani 1 1 d . . . . .
H18 H 0.6542 0.1349 0.8222 0.085 Uiso 1 1 calc R U . . .
C19 C 0.7912(18) 0.2526(10) 0.8525(7) 0.070(8) Uani 1 1 d . . . . .
H19A H 0.7617 0.3229 0.8549 0.104 Uiso 1 1 calc R U . . .
H19B H 0.9457 0.2425 0.8447 0.104 Uiso 1 1 calc R U . . .
H19C H 0.7627 0.2208 0.8792 0.104 Uiso 1 1 calc R U . . .
C20 C 0.3938(17) 0.2273(11) 0.8281(9) 0.100(9) Uani 1 1 d . . . . .
H20A H 0.3524 0.1941 0.8539 0.149 Uiso 1 1 calc R U . . .
H20B H 0.3026 0.2027 0.8054 0.149 Uiso 1 1 calc R U . . .
H20C H 0.3708 0.2980 0.8312 0.149 Uiso 1 1 calc R U . . .
C21 C 0.5820(16) 0.1039(8) 0.6665(6) 0.050(6) Uani 1 1 d . . . . .
H21 H 0.5543 0.1428 0.6408 0.060 Uiso 1 1 calc R U . . .
C22 C 0.760(2) 0.0241(9) 0.6562(7) 0.070(8) Uani 1 1 d . . . . .
H22A H 0.7951 -0.0132 0.6812 0.104 Uiso 1 1 calc R U . . .
H22B H 0.8940 0.0560 0.6458 0.104 Uiso 1 1 calc R U . . .
H22C H 0.7024 -0.0204 0.6350 0.104 Uiso 1 1 calc R U . . .
C23 C 0.3647(17) 0.0525(9) 0.6786(8) 0.070(8) Uani 1 1 d . . . . .
H23A H 0.2567 0.1016 0.6874 0.105 Uiso 1 1 calc R U . . .
H23B H 0.3925 0.0067 0.7013 0.105 Uiso 1 1 calc R U . . .
H23C H 0.3070 0.0165 0.6547 0.105 Uiso 1 1 calc R U . . .
C24 C 0.3130(16) 0.6686(9) 0.4299(8) 0.076(8) Uani 1 1 d . . . . .
H24A H 0.4330 0.6480 0.4482 0.113 Uiso 1 1 calc R U . . .
H24B H 0.3068 0.7402 0.4290 0.113 Uiso 1 1 calc R U . . .
H24C H 0.3394 0.6431 0.4020 0.113 Uiso 1 1 calc R U . . .
C25 C 0.0897(18) 0.6278(11) 0.4465(7) 0.046(8) Uani 1 1 d . . . . .
H25 H -0.0292 0.6510 0.4275 0.056 Uiso 1 1 calc R U . . .
C26 C 0.0690(18) 0.5160(9) 0.4499(6) 0.062(8) Uani 1 1 d . . . . .
C27 C -0.1310(17) 0.4689(11) 0.4405(7) 0.080(9) Uani 1 1 d . . . . .
H27 H -0.2537 0.5064 0.4314 0.096 Uiso 1 1 calc R U . . .
C28 C -0.151(2) 0.3659(13) 0.4443(7) 0.091(10) Uani 1 1 d . . . . .
H28 H -0.2861 0.3351 0.4376 0.109 Uiso 1 1 calc R U . . .
C29 C 0.027(3) 0.3091(11) 0.4580(7) 0.073(8) Uani 1 1 d . . . . .
H29 H 0.0115 0.2402 0.4603 0.088 Uiso 1 1 calc R U . . .
C30 C 0.223(2) 0.3531(12) 0.4680(7) 0.070(8) Uani 1 1 d . . . . .
H30 H 0.3435 0.3146 0.4774 0.085 Uiso 1 1 calc R U . . .
C31 C 0.2455(18) 0.4556(12) 0.4644(7) 0.062(8) Uani 1 1 d . . . . .
H31 H 0.3814 0.4853 0.4719 0.074 Uiso 1 1 calc R U . . .

loop_
_atom_site_aniso_label
_atom_site_aniso_U_11
_atom_site_aniso_U_22
_atom_site_aniso_U_33
_atom_site_aniso_U_23
_atom_site_aniso_U_13
_atom_site_aniso_U_12
O1 0.084(5) 0.088(8) 0.076(18) 0.029(6) 0.028(7) 0.048(5)
O2 0.051(4) 0.051(6) 0.064(16) 0.009(6) -0.007(6) -0.002(4)
O3 0.055(4) 0.075(6) 0.077(16) 0.014(6) 0.004(6) 0.023(4)
N1 0.040(5) 0.048(8) 0.07(3) 0.014(8) 0.000(8) 0.002(4)
C7 0.053(7) 0.052(10) 0.10(3) 0.016(9) -0.001(11) -0.001(7)
C14 0.043(6) 0.039(9) 0.08(3) 0.006(8) -0.004(9) -0.002(6)
C15 0.039(5) 0.035(8) 0.13(3) -0.010(8) 0.003(8) -0.001(5)
C16 0.059(6) 0.052(9) 0.07(2) -0.002(8) -0.005(9) 0.002(5)
C17 0.059(6) 0.056(10) 0.10(3) 0.003(9) 0.021(9) 0.001(6)
C18 0.051(7) 0.069(11) 0.09(3) -0.010(10) -0.001(11) 0.006(6)
C19 0.068(7) 0.096(12) 0.04(3) 0.009(10) -0.012(11) -0.002(7)
C20 0.057(7) 0.114(14) 0.13(3) -0.004(11) 0.007(11) 0.000(7)
C21 0.052(6) 0.049(9) 0.05(2) -0.007(7) -0.002(9) -0.006(6)
C22 0.077(7) 0.053(11) 0.08(3) -0.014(9) 0.003(10) -0.006(6)
C23 0.069(7) 0.057(10) 0.08(3) 0.004(9) -0.011(10) -0.023(6)
C24 0.067(7) 0.060(10) 0.10(3) -0.002(9) 0.017(10) -0.015(6)
C25 0.047(6) 0.074(13) 0.02(3) 0.010(10) 0.002(9) -0.007(6)
C26 0.057(7) 0.045(10) 0.09(3) 0.003(8) 0.016(9) -0.004(6)
C27 0.053(7) 0.066(12) 0.12(3) -0.016(11) 0.009(9) -0.011(7)
C28 0.080(9) 0.072(13) 0.12(3) -0.020(12) 0.030(12) -0.034(9)
C29 0.105(11) 0.064(11) 0.05(3) -0.012(9) 0.028(11) -0.008(10)
C30 0.086(9) 0.052(13) 0.07(3) -0.001(9) 0.010(10) -0.001(8)
C31 0.055(7) 0.076(13) 0.06(3) -0.002(9) -0.003(9) -0.006(7)

loop_
_atom_type_symbol
_atom_type_description
_atom_type_scat_dispersion_real
_atom_type_scat_dispersion_imag
_atom_type_scat_source
C C 0.0033 0.0016 'International Tables Vol C Tables 4.2.6.8 and 6.1.1.4'
H H 0.0000 0.0000 'International Tables Vol C Tables 4.2.6.8 and 6.1.1.4'
N N 0.0061 0.0033 'International Tables Vol C Tables 4.2.6.8 and 6.1.1.4'
O O 0.0106 0.0060 'International Tables Vol C Tables 4.2.6.8 and 6.1.1.4'

loop_
_geom_angle_atom_site_label_1
_geom_angle_atom_site_label_2
_geom_angle_atom_site_label_3
_geom_angle
_geom_angle_site_symmetry_1
_geom_angle_site_symmetry_3
_geom_angle_publ_flag
C25 N1 H1A 109.5 . . ?
C25 N1 H1B 109.5 . . ?
H1A N1 H1B 109.5 . . ?
C25 N1 H1C 109.5 . . ?
H1A N1 H1C 109.5 . . ?
H1B N1 H1C 109.5 . . ?
C6 C1 C2 118.2(18) . . ?
C6 C1 C7 121.3(15) . . ?
C2 C1 C7 120.4(13) . . ?
C3 C2 C1 120.2(13) . . ?
C3 C2 C15 121.6(14) . . ?
C1 C2 C15 118.1(16) . . ?
C2 C3 C4 122.3(16) . . ?
C2 C3 H3 118.8 . . ?
C4 C3 H3 118.8 . . ?
C3 C4 C5 117.8(19) . . ?
C3 C4 C18 123.1(16) . . ?
C5 C4 C18 119.1(13) . . ?
C6 C5 C4 122.9(14) . . ?
C6 C5 H5 118.6 . . ?
C4 C5 H5 118.6 . . ?
C5 C6 C1 118.5(15) . . ?
C5 C6 C21 121.3(12) . . ?
C1 C6 C21 120.2(18) . . ?
O1 C7 C1 122.2(14) . . ?
O1 C7 C8 119(2) . . ?
C1 C7 C8 118.6(14) . . ?
C9 C8 C13 121.1(13) . . ?
C9 C8 C7 119.9(11) . . ?
C13 C8 C7 118.7(16) . . ?
C8 C9 C10 120.7(11) . . ?
C8 C9 H9 119.6 . . ?
C10 C9 H9 119.6 . . ?
C9 C10 C11 119.9(15) . . ?
C9 C10 H10 120.0 . . ?
C11 C10 H10 120.0 . . ?
C12 C11 C10 119.9(13) . . ?
C12 C11 C14 120.2(11) . . ?
C10 C11 C14 119.9(15) . . ?
C11 C12 C13 120.1(10) . . ?
C11 C12 H12 119.9 . . ?
C13 C12 H12 119.9 . . ?
C12 C13 C8 118.2(14) . . ?
C12 C13 H13 120.9 . . ?
C8 C13 H13 120.9 . . ?
O2 C14 O3 123.5(13) . . ?
O2 C14 C11 118.3(10) . . ?
O3 C14 C11 118.1(15) . . ?
C16 C15 C2 113.0(12) . . ?
C16 C15 C17 112.5(10) . . ?
C2 C15 C17 109.5(9) . . ?
C16 C15 H15 107.1 . . ?
C2 C15 H15 107.1 . . ?
C17 C15 H15 107.1 . . ?
C15 C16 H16A 109.5 . . ?
C15 C16 H16B 109.5 . . ?
H16A C16 H16B 109.5 . . ?
C15 C16 H16C 109.5 . . ?
H16A C16 H16C 109.5 . . ?
H16B C16 H16C 109.5 . . ?
C15 C17 H17A 109.5 . . ?
C15 C17 H17B 109.5 . . ?
H17A C17 H17B 109.5 . . ?
C15 C17 H17C 109.5 . . ?
H17A C17 H17C 109.5 . . ?
H17B C17 H17C 109.5 . . ?
C20 C18 C4 114.0(18) . . ?
C20 C18 C19 111.4(17) . . ?
C4 C18 C19 116.2(13) . . ?
C20 C18 H18 104.6 . . ?
C4 C18 H18 104.6 . . ?
C19 C18 H18 104.6 . . ?
C18 C19 H19A 109.5 . . ?
C18 C19 H19B 109.5 . . ?
H19A C19 H19B 109.5 . . ?
C18 C19 H19C 109.5 . . ?
H19A C19 H19C 109.5 . . ?
H19B C19 H19C 109.5 . . ?
C18 C20 H20A 109.5 . . ?
C18 C20 H20B 109.5 . . ?
H20A C20 H20B 109.5 . . ?
C18 C20 H20C 109.5 . . ?
H20A C20 H20C 109.5 . . ?
H20B C20 H20C 109.5 . . ?
C23 C21 C6 114.6(15) . . ?
C23 C21 C22 109.0(9) . . ?
C6 C21 C22 109.3(11) . . ?
C23 C21 H21 107.9 . . ?
C6 C21 H21 107.9 . . ?
C22 C21 H21 107.9 . . ?
C21 C22 H22A 109.5 . . ?
C21 C22 H22B 109.5 . . ?
H22A C22 H22B 109.5 . . ?
C21 C22 H22C 109.5 . . ?
H22A C22 H22C 109.5 . . ?
H22B C22 H22C 109.5 . . ?
C21 C23 H23A 109.5 . . ?
C21 C23 H23B 109.5 . . ?
H23A C23 H23B 109.5 . . ?
C21 C23 H23C 109.5 . . ?
H23A C23 H23C 109.5 . . ?
H23B C23 H23C 109.5 . . ?
C25 C24 H24A 109.5 . . ?
C25 C24 H24B 109.5 . . ?
H24A C24 H24B 109.5 . . ?
C25 C24 H24C 109.5 . . ?
H24A C24 H24C 109.5 . . ?
H24B C24 H24C 109.5 . . ?
C26 C25 N1 107.5(15) . . ?
C26 C25 C24 116.8(11) . . ?
N1 C25 C24 109.8(13) . . ?
C26 C25 H25 107.5 . . ?
N1 C25 H25 107.5 . . ?
C24 C25 H25 107.5 . . ?
C27 C26 C31 116.9(12) . . ?
C27 C26 C25 120.6(12) . . ?
C31 C26 C25 122.4(11) . . ?
C26 C27 C28 120.5(13) . . ?
C26 C27 H27 119.8 . . ?
C28 C27 H27 119.8 . . ?
C29 C28 C27 120.9(13) . . ?
C29 C28 H28 119.5 . . ?
C27 C28 H28 119.5 . . ?
C30 C29 C28 120.0(14) . . ?
C30 C29 H29 120.0 . . ?
C28 C29 H29 120.0 . . ?
C29 C30 C31 119.9(13) . . ?
C29 C30 H30 120.0 . . ?
C31 C30 H30 120.0 . . ?
C30 C31 C26 121.8(12) . . ?
C30 C31 H31 119.1 . . ?
C26 C31 H31 119.1 . . ?

loop_
_geom_bond_atom_site_label_1
_geom_bond_atom_site_label_2
_geom_bond_distance
_geom_bond_site_symmetry_2
_geom_bond_publ_flag
O1 C7 1.198(16) . ?
O2 C14 1.247(18) . ?
O3 C14 1.257(13) . ?
N1 C25 1.53(2) . ?
N1 H1A 0.8900 . ?
N1 H1B 0.8900 . ?
N1 H1C 0.8900 . ?
C1 C6 1.429(17) . ?
C1 C2 1.43(2) . ?
C1 C7 1.49(3) . ?
C2 C3 1.35(2) . ?
C2 C15 1.531(15) . ?
C3 C4 1.381(16) . ?
C3 H3 0.9300 . ?
C4 C5 1.40(2) . ?
C4 C18 1.51(3) . ?
C5 C6 1.37(2) . ?
C5 H5 0.9300 . ?
C6 C21 1.52(2) . ?
C7 C8 1.51(2) . ?
C8 C9 1.328(19) . ?
C8 C13 1.421(15) . ?
C9 C10 1.384(17) . ?
C9 H9 0.9300 . ?
C10 C11 1.385(14) . ?
C10 H10 0.9300 . ?
C11 C12 1.38(2) . ?
C11 C14 1.528(19) . ?
C12 C13 1.389(17) . ?
C12 H12 0.9300 . ?
C13 H13 0.9300 . ?
C15 C16 1.500(16) . ?
C15 C17 1.532(13) . ?
C15 H15 0.9800 . ?
C16 H16A 0.9600 . ?
C16 H16B 0.9600 . ?
C16 H16C 0.9600 . ?
C17 H17A 0.9600 . ?
C17 H17B 0.9600 . ?
C17 H17C 0.9600 . ?
C18 C20 1.502(16) . ?
C18 C19 1.53(2) . ?
C18 H18 0.9800 . ?
C19 H19A 0.9600 . ?
C19 H19B 0.9600 . ?
C19 H19C 0.9600 . ?
C20 H20A 0.9600 . ?
C20 H20B 0.9600 . ?
C20 H20C 0.9600 . ?
C21 C23 1.512(15) . ?
C21 C22 1.539(14) . ?
C21 H21 0.9800 . ?
C22 H22A 0.9600 . ?
C22 H22B 0.9600 . ?
C22 H22C 0.9600 . ?
C23 H23A 0.9600 . ?
C23 H23B 0.9600 . ?
C23 H23C 0.9600 . ?
C24 C25 1.528(16) . ?
C24 H24A 0.9600 . ?
C24 H24B 0.9600 . ?
C24 H24C 0.9600 . ?
C25 C26 1.506(17) . ?
C25 H25 0.9800 . ?
C26 C27 1.378(16) . ?
C26 C31 1.401(15) . ?
C27 C28 1.388(17) . ?
C27 H27 0.9300 . ?
C28 C29 1.37(2) . ?
C28 H28 0.9300 . ?
C29 C30 1.343(18) . ?
C29 H29 0.9300 . ?
C30 C31 1.383(16) . ?
C30 H30 0.9300 . ?
C31 H31 0.9300 . ?

_cod_database_fobs_code 2108820
